data_4000218
loop_
_publ_author_name
'P. C. R. Soares-Santos'
'H.I.S. Nogueira'
'V. Felix'
'M.G.B. Drew'
'R. A. S&#x00A0; Ferreira'
'L. D. Carlos'
'T. Trindade'

_journal_name_full 'Chemistry of Materials'
_journal_year 2003
_chemical_formula_sum 'C18 H20 Eu N3 O13'
_chemical_formula_weight 638.33
_space_group_IT_number 14
_symmetry_cell_setting monoclinic
_symmetry_space_group_name_Hall '-P 2ybc'
_symmetry_space_group_name_H-M 'P 1 21/c 1'
_atom_sites_solution_hydrogens geom
_atom_sites_solution_primary direct
_atom_sites_solution_secondary difmap
_cell_angle_alpha 90.00
_cell_angle_beta 104.860(10)
_cell_angle_gamma 90.00
_cell_formula_units_Z 4
_cell_length_a 9.105(13)
_cell_length_b 18.796(25)
_cell_length_c 13.531(17)
_cell_measurement_temperature 293(2)
_cell_volume 2238(5)
_diffrn_ambient_temperature 293(2)
_diffrn_detector_area_resol_mean ?
_diffrn_measurement_device_type 'Mar research image plate system'
_diffrn_measurement_method ?
_diffrn_radiation_monochromator graphite
_diffrn_radiation_source 'fine-focus sealed tube'
_diffrn_radiation_type MoK\a
_diffrn_radiation_wavelength 0.71073
_diffrn_reflns_av_R_equivalents 0.0290
_diffrn_reflns_av_sigmaI/netI 0.0328
_diffrn_reflns_limit_h_max 10
_diffrn_reflns_limit_h_min 0
_diffrn_reflns_limit_k_max 22
_diffrn_reflns_limit_k_min -22
_diffrn_reflns_limit_l_max 9
_diffrn_reflns_limit_l_min -14
_diffrn_reflns_number 5766
_diffrn_reflns_theta_max 26.02
_diffrn_reflns_theta_min 1.90
_diffrn_standards_decay_% ?
_diffrn_standards_interval_count ?
_diffrn_standards_interval_time ?
_diffrn_standards_number ?
_exptl_absorpt_coefficient_mu 2.877
_exptl_absorpt_correction_T_max 1.0
_exptl_absorpt_correction_T_min 0.524
_exptl_absorpt_correction_type 'Empirical,DIFABS(N.Walker and D. Stuart,Ac'
_exptl_crystal_colour white
_exptl_crystal_density_diffrn 1.894
_exptl_crystal_density_meas ?
_exptl_crystal_density_method 'not measured'
_exptl_crystal_F_000 1264
_exptl_crystal_size_max '0.490x0.06x0.08 mm'
_exptl_crystal_size_mid '0.280x0.04x0.07 mm'
_exptl_crystal_size_min '0.180x0.02x0.06 mm'
_refine_ls_extinction_coef ?
_refine_ls_extinction_method none
_refine_ls_goodness_of_fit_ref 1.080
_refine_ls_hydrogen_treatment mixed
_refine_ls_matrix_type full
_refine_ls_number_parameters 352
_refine_ls_number_reflns 3243
_refine_ls_number_restraints 15
_refine_ls_restrained_S_all 1.077
_refine_ls_R_factor_all 0.0483
_refine_ls_R_factor_gt 0.0348
_refine_ls_shift/su_max 0.001
_refine_ls_shift/su_mean 0.000
_refine_ls_structure_factor_coef Fsqd
_refine_ls_weighting_details 'w=1/[\s^2^(Fo^2^)+(0.0528P)^2^+6.0222P] where P=(Fo^2^+2Fc^2^)/3'
_refine_ls_weighting_scheme calc
_refine_ls_wR_factor_gt 0.0906
_refine_ls_wR_factor_ref 0.0978
_reflns_number_gt 2629
_reflns_number_total 3243
_reflns_threshold_expression >2sigma(I)
_cod_depositor_comments
;
The following automatic conversions were performed:

'_symmetry_cell_setting' tag value 'Monoclinc' was replaced with
'monoclinic' value.

Automatic conversion script
Id: cif_fix_values 1646 2011-03-28 12:23:43Z adriana 

The following automatic conversions were performed:

'_refine_ls_weighting_scheme' value 'calc
w=1/[\s^2^(Fo^2^)+(0.0528P)^2^+6.0222P] where P=(Fo^2^+2Fc^2^)/3' was
changed to 'calc'. New tag '_refine_ls_weighting_details' was
created. The value of the new tag was set to
'w=1/[\s^2^(Fo^2^)+(0.0528P)^2^+6.0222P] where P=(Fo^2^+2Fc^2^)/3'.

Automatic conversion script
Id: cif_fix_values 3143 2015-03-26 13:38:13Z robertas 
;
_cod_original_sg_symbol_H-M P21/c
_cod_database_code 4000218

loop_
_symmetry_equiv_pos_as_xyz
'x, y, z'
'-x, y+1/2, -z+1/2'
'-x, -y, -z'
'x, -y-1/2, z-1/2'

loop_
_atom_site_label
_atom_site_type_symbol
_atom_site_fract_x
_atom_site_fract_y
_atom_site_fract_z
_atom_site_U_iso_or_equiv
_atom_site_adp_type
_atom_site_occupancy
_atom_site_calc_flag
_atom_site_refinement_flags
_atom_site_disorder_assembly
_atom_site_disorder_group
Eu Eu 0.66429(3) 0.791560(13) 0.80736(2) 0.02531(14) Uani 1 d . . .
N11 N 0.9498(6) 0.8170(3) 0.8896(4) 0.0383(13) Uani 1 d . . .
C12 C 1.0419(7) 0.7605(4) 0.9034(5) 0.0357(15) Uani 1 d . . .
C13 C 1.1979(8) 0.7660(4) 0.9439(6) 0.0470(18) Uani 1 d . . .
C14 C 1.2599(9) 0.8324(5) 0.9685(6) 0.060(2) Uani 1 d . . .
H14 H 1.3643 0.8381 0.9938 0.071 Uiso 1 calc R . .
C15 C 1.1651(10) 0.8898(5) 0.9548(6) 0.061(2) Uani 1 d . . .
H15 H 1.2048 0.9350 0.9719 0.073 Uiso 1 calc R . .
C16 C 1.0102(9) 0.8810(4) 0.9158(6) 0.054(2) Uani 1 d . . .
H16 H 0.9469 0.9206 0.9076 0.064 Uiso 1 calc R . .
C17 C 0.9652(9) 0.6906(4) 0.8702(6) 0.0439(18) Uani 1 d . . .
O131 O 1.2885(6) 0.7083(4) 0.9559(5) 0.0634(17) Uani 1 d D . .
H131 H 1.225(10) 0.677(4) 0.939(9) 0.12(5) Uiso 1 d D . .
O171 O 0.8260(5) 0.6907(2) 0.8291(4) 0.0395(11) Uani 1 d . . .
O172 O 1.0483(6) 0.6356(3) 0.8836(4) 0.0549(14) Uani 1 d . . .
N21 N 0.3776(6) 0.8150(3) 0.7366(4) 0.0328(12) Uani 1 d . . .
C22 C 0.2875(7) 0.7576(3) 0.7150(5) 0.0315(14) Uani 1 d . . .
C23 C 0.1288(8) 0.7636(4) 0.6735(6) 0.0449(18) Uani 1 d . . .
C24 C 0.0685(8) 0.8307(4) 0.6553(6) 0.054(2) Uani 1 d . . .
H24 H -0.0353 0.8368 0.6274 0.065 Uiso 1 calc R . .
C25 C 0.1620(8) 0.8887(4) 0.6786(6) 0.054(2) Uani 1 d . . .
H25 H 0.1218 0.9343 0.6677 0.065 Uiso 1 calc R . .
C26 C 0.3151(8) 0.8793(4) 0.7181(6) 0.0452(18) Uani 1 d . . .
H26 H 0.3774 0.9191 0.7324 0.054 Uiso 1 calc R . .
C27 C 0.3637(7) 0.6869(3) 0.7400(5) 0.0301(14) Uani 1 d . . .
O231 O 0.0386(6) 0.7069(3) 0.6534(5) 0.0569(15) Uani 1 d D . .
H231 H 0.095(10) 0.672(4) 0.668(8) 0.10(4) Uiso 1 d D . .
O272 O 0.2835(5) 0.6314(2) 0.7248(4) 0.0466(12) Uani 1 d . . .
O271 O 0.5050(4) 0.6873(2) 0.7749(3) 0.0312(10) Uani 1 d . . .
N31 N 0.6407(7) 0.8914(2) 0.4481(4) 0.0373(14) Uani 1 d D . .
H31 H 0.608(7) 0.861(3) 0.396(3) 0.039(19) Uiso 1 d D . .
C32 C 0.6551(7) 0.8646(3) 0.5429(5) 0.0279(14) Uani 1 d . . .
C33 C 0.6867(7) 0.9120(3) 0.6260(5) 0.0329(15) Uani 1 d . . .
C34 C 0.7057(9) 0.9845(3) 0.6026(6) 0.0458(18) Uani 1 d . . .
H34 H 0.7259 1.0177 0.6553 0.055 Uiso 1 calc R . .
C35 C 0.6954(10) 1.0068(4) 0.5059(6) 0.055(2) Uani 1 d . . .
H35 H 0.7145 1.0541 0.4933 0.066 Uiso 1 calc R . .
C36 C 0.6565(10) 0.9590(3) 0.4259(6) 0.053(2) Uani 1 d . . .
H36 H 0.6419 0.9739 0.3585 0.064 Uiso 1 calc R . .
C37 C 0.6484(7) 0.7859(3) 0.5497(5) 0.0291(15) Uani 1 d . . .
O331 O 0.7000(5) 0.8924(2) 0.7189(4) 0.0377(11) Uani 1 d . . .
O371 O 0.6494(5) 0.7577(2) 0.6346(3) 0.0334(10) Uani 1 d . . .
O372 O 0.6470(5) 0.7505(2) 0.4707(3) 0.0327(10) Uani 1 d . . .
O100 O 0.6368(6) 0.8929(2) 0.9077(4) 0.0444(12) Uani 1 d D . .
H101 H 0.656(9) 0.890(3) 0.9702(10) 0.053 Uiso 1 d D . .
H102 H 0.624(8) 0.9354(10) 0.895(4) 0.053 Uiso 1 d D . .
O200 O 0.5422(7) 1.0241(2) 0.8350(5) 0.0598(14) Uani 1 d D . .
H201 H 0.581(8) 1.057(2) 0.811(6) 0.072 Uiso 1 d D . .
H202 H 0.471(6) 1.042(3) 0.853(6) 0.072 Uiso 1 d D . .
O300 O 0.6829(6) 0.8941(2) 1.1131(4) 0.0509(13) Uani 1 d D . .
H301 H 0.678(7) 0.8529(15) 1.132(5) 0.061 Uiso 1 d D . .
H302 H 0.769(4) 0.907(3) 1.141(6) 0.061 Uiso 1 d D . .
O400 O 0.9529(9) 0.5449(4) 0.7239(7) 0.110(3) Uani 1 d D . .
H401 H 1.020(9) 0.515(4) 0.730(9) 0.132 Uiso 1 d D . .
H402 H 0.987(11) 0.574(5) 0.770(7) 0.132 Uiso 1 d D . .

loop_
_atom_site_aniso_label
_atom_site_aniso_U_11
_atom_site_aniso_U_22
_atom_site_aniso_U_33
_atom_site_aniso_U_23
_atom_site_aniso_U_13
_atom_site_aniso_U_12
Eu 0.02658(19) 0.02538(17) 0.0237(3) 0.00058(11) 0.00601(17) 0.00106(11)
N11 0.038(3) 0.041(3) 0.034(4) 0.004(2) 0.004(3) -0.003(2)
C12 0.027(3) 0.053(4) 0.023(5) 0.001(3) -0.002(3) -0.001(3)
C13 0.038(4) 0.077(5) 0.025(5) 0.001(4) 0.006(4) 0.003(3)
C14 0.033(4) 0.096(7) 0.047(6) -0.007(5) 0.007(4) -0.015(4)
C15 0.056(5) 0.071(5) 0.055(6) -0.008(4) 0.011(4) -0.025(4)
C16 0.049(4) 0.052(4) 0.056(6) -0.004(4) 0.008(4) -0.011(3)
C17 0.046(4) 0.045(4) 0.043(5) 0.009(3) 0.016(4) 0.012(3)
O131 0.029(3) 0.094(5) 0.062(5) 0.007(3) 0.003(3) 0.018(3)
O171 0.027(2) 0.047(3) 0.042(3) -0.001(2) 0.004(2) 0.0077(17)
O172 0.044(3) 0.054(3) 0.063(4) 0.005(3) 0.007(3) 0.017(2)
N21 0.028(3) 0.033(3) 0.037(4) 0.003(2) 0.007(3) 0.005(2)
C22 0.027(3) 0.041(3) 0.026(4) 0.001(3) 0.005(3) 0.003(2)
C23 0.038(4) 0.058(4) 0.041(5) 0.000(3) 0.015(4) -0.006(3)
C24 0.030(4) 0.063(5) 0.065(6) 0.011(4) 0.006(4) 0.013(3)
C25 0.048(4) 0.052(4) 0.060(6) 0.013(4) 0.009(4) 0.025(3)
C26 0.046(4) 0.035(3) 0.051(5) 0.008(3) 0.008(4) 0.013(3)
C27 0.037(4) 0.034(3) 0.017(4) -0.001(3) 0.001(3) -0.004(2)
O231 0.035(3) 0.070(4) 0.063(5) -0.001(3) 0.009(3) -0.013(3)
O272 0.040(3) 0.039(2) 0.062(4) -0.005(2) 0.015(3) -0.011(2)
O271 0.027(2) 0.030(2) 0.033(3) 0.0052(18) 0.001(2) -0.0002(15)
N31 0.063(4) 0.018(2) 0.030(4) -0.002(2) 0.010(3) -0.002(2)
C32 0.031(3) 0.031(3) 0.023(4) 0.000(3) 0.010(3) -0.001(2)
C33 0.030(3) 0.034(3) 0.039(5) 0.002(3) 0.015(3) -0.001(2)
C34 0.071(5) 0.025(3) 0.040(6) -0.005(3) 0.011(4) -0.009(3)
C35 0.094(6) 0.030(3) 0.041(6) -0.001(3) 0.017(5) -0.013(3)
C36 0.092(6) 0.036(4) 0.029(5) 0.007(3) 0.010(4) -0.001(4)
C37 0.027(3) 0.030(3) 0.031(5) 0.001(3) 0.008(3) 0.001(2)
O331 0.057(3) 0.025(2) 0.029(3) -0.0010(18) 0.008(2) -0.0052(17)
O371 0.052(3) 0.025(2) 0.025(3) 0.0015(18) 0.014(2) -0.0011(18)
O372 0.046(3) 0.028(2) 0.026(3) -0.0021(18) 0.011(2) 0.0002(17)
O100 0.076(4) 0.026(2) 0.032(3) 0.0026(19) 0.017(3) 0.009(2)
O200 0.065(4) 0.034(3) 0.083(5) 0.008(3) 0.025(3) 0.008(2)
O300 0.068(4) 0.036(3) 0.049(4) 0.004(2) 0.014(3) 0.003(2)
O400 0.107(6) 0.061(4) 0.133(7) -0.018(4) -0.021(5) 0.014(4)
